data_2011828
loop_
_publ_author_name
'Moreno-Fuquen, Rodolfo'
'Abonia, Rodrigo'
'Valderrama-Naranjo, Jaime'
'Albornoz, Andrea'
'Mariezcurrena, Raul'

_publ_section_title
;5,12-Dimethyl-3,10-diphenyl-1,3,4,8,10,11-hexaazatetracyclo[6.6.1.0^2,6^.0^9,13^]pentadeca-2(6),4,9(13),11-tetraene,
 a new Tr\"oger's base analogue
;
_journal_issue 3
_journal_name_full 'Acta Crystallographica Section C'
_journal_page_first 281
_journal_page_last 283
_journal_paper_doi 10.1107/S0108270100012531
_journal_volume 57
_journal_year 2001
_chemical_formula_moiety 'C23 H22 N6'
_chemical_formula_sum 'C23 H22 N6'
_chemical_formula_weight 382.46
_chemical_melting_point 393
_space_group_IT_number 2
_symmetry_cell_setting triclinic
_symmetry_space_group_name_Hall '-P 1'
_symmetry_space_group_name_H-M 'P -1'
_audit_creation_method SHELXL
_cell_angle_alpha 75.270(2)
_cell_angle_beta 73.070(2)
_cell_angle_gamma 76.270(2)
_cell_formula_units_Z 4
_cell_length_a 11.2240(10)
_cell_length_b 13.6500(10)
_cell_length_c 14.1100(10)
_cell_measurement_reflns_used 17
_cell_measurement_temperature 293
_cell_measurement_theta_max 22.45
_cell_measurement_theta_min 20.52
_cell_volume 1968.7(3)
_computing_cell_refinement 'MSC/AFC Diffractometer Control Software'
_computing_data_collection
;MSC/AFC Diffractometer Control Software (Molecular Structure Corporation,
 1993)
;
_computing_data_reduction 'MSC/AFC Diffractometer Control Software'
_computing_molecular_graphics 'ZORTEP (Zsolnai, 1995)'
_computing_publication_material SHELXL97
_computing_structure_refinement 'SHELXL97 (Sheldrick, 1997)'
_computing_structure_solution 'SHELXS86 (Sheldrick, 1990)'
_diffrn_measurement_device 'Rigaku AFC7S'
_diffrn_measurement_method \w/2\q
_diffrn_radiation_monochromator graphite
_diffrn_radiation_source 'fine-focus sealed tube'
_diffrn_radiation_type MoK\a
_diffrn_radiation_wavelength .71069
_diffrn_reflns_av_R_equivalents .0912
_diffrn_reflns_av_sigmaI/netI .0645
_diffrn_reflns_limit_h_max 13
_diffrn_reflns_limit_h_min -13
_diffrn_reflns_limit_k_max 0
_diffrn_reflns_limit_k_min -16
_diffrn_reflns_limit_l_max 16
_diffrn_reflns_limit_l_min -17
_diffrn_reflns_number 7664
_diffrn_reflns_theta_max 25.49
_diffrn_reflns_theta_min 2.15
_diffrn_standards_decay_% 3.6
_diffrn_standards_interval_count 150
_diffrn_standards_number 3
_exptl_absorpt_coefficient_mu .080
_exptl_absorpt_correction_type none
_exptl_crystal_colour colourless
_exptl_crystal_density_diffrn 1.290
_exptl_crystal_density_method not_measured
_exptl_crystal_description transparent_prisms
_exptl_crystal_F_000 808
_exptl_crystal_size_max .20
_exptl_crystal_size_mid .15
_exptl_crystal_size_min .12
_refine_diff_density_max .165
_refine_diff_density_min -.225
_refine_ls_extinction_method none
_refine_ls_goodness_of_fit_ref 1.016
_refine_ls_hydrogen_treatment mixed
_refine_ls_matrix_type full
_refine_ls_number_parameters 570
_refine_ls_number_reflns 7332
_refine_ls_number_restraints 0
_refine_ls_restrained_S_all 1.016
_refine_ls_R_factor_all .098
_refine_ls_R_factor_gt .043
_refine_ls_shift/su_max <0.001
_refine_ls_shift/su_mean .000
_refine_ls_structure_factor_coef Fsqd
_refine_ls_weighting_details 'w = 1/[\s^2^(Fo^2^)+(0.0738P)^2^+0.0251P] where P=(Fo^2^+2Fc^2^)/3'
_refine_ls_weighting_scheme calc
_refine_ls_wR_factor_ref .141
_reflns_number_gt 4249
_reflns_number_total 7332
_reflns_threshold_expression I>2\s(I)
_cod_data_source_file sx1110.cif
_cod_data_source_block II
_cod_depositor_comments
;
The following automatic conversions were performed:

'_refine_ls_weighting_scheme' value 'calc w =
1/[\s^2^(Fo^2^)+(0.0738P)^2^+0.0251P] where P=(Fo^2^+2Fc^2^)/3' was
changed to 'calc'. New tag '_refine_ls_weighting_details' was
created. The value of the new tag was set to 'w =
1/[\s^2^(Fo^2^)+(0.0738P)^2^+0.0251P] where P=(Fo^2^+2Fc^2^)/3'.

Automatic conversion script
Id: cif_fix_values 3143 2015-03-26 13:38:13Z robertas 
;
_cod_database_code 2011828
_cod_database_fobs_code 2011828

loop_
_symmetry_equiv_pos_as_xyz
'x, y, z'
'-x, -y, -z'

loop_
_atom_site_label
_atom_site_fract_x
_atom_site_fract_y
_atom_site_fract_z
_atom_site_U_iso_or_equiv
_atom_site_adp_type
_atom_site_calc_flag
_atom_site_refinement_flags
_atom_site_occupancy
_atom_site_disorder_assembly
_atom_site_disorder_group
_atom_site_type_symbol
N1 .16530(16) .88309(13) .43637(13) .0482(4) Uani d . 1 . . N
N2 .22728(17) .95533(15) .44375(14) .0565(5) Uani d . 1 . . N
C3 .2711(2) 1.00200(18) .34865(18) .0532(5) Uani d . 1 . . C
C3A .23639(18) .96234(16) .27955(16) .0456(5) Uani d . 1 . . C
C4 .25174(19) .98986(17) .16708(16) .0489(5) Uani d . 1 . . C
H41 .2332 1.0640 .1455 .053(6) Uiso calc R 1 . . H
H42 .3384 .9658 .1330 .057(6) Uiso calc R 1 . . H
N5 .16390(15) .94134(13) .13979(12) .0469(4) Uani d . 1 . . N
C5A .03748(18) .99199(15) .16578(14) .0421(5) Uani d . 1 . . C
N6 -.01459(15) 1.08203(13) .11151(12) .0459(4) Uani d . 1 . . N
N7 -.13973(16) 1.11021(14) .15972(13) .0496(4) Uani d . 1 . . N
C8 -.16285(18) 1.03730(16) .24076(15) .0456(5) Uani d . 1 . . C
C8A -.05489(18) .96013(15) .24827(15) .0429(5) Uani d . 1 . . C
C9 -.02889(18) .86386(16) .32385(16) .0469(5) Uani d . 1 . . C
H91 -.0623 .8776 .3917 .045(5) Uiso calc R 1 . . H
H92 -.0702 .8116 .3179 .048(5) Uiso calc R 1 . . H
N10 .11016(15) .82642(12) .30538(12) .0452(4) Uani d . 1 . . N
C10A .16926(18) .88772(15) .33821(15) .0425(5) Uani d . 1 . . C
C15 .1670(2) .83437(16) .19604(16) .0504(5) Uani d . 1 . . C
H151 .2542 .7990 .1859 .043(5) Uiso calc R 1 . . H
H152 .1221 .7999 .1688 .059(6) Uiso calc R 1 . . H
C16 .3433(3) 1.0882(2) .3274(2) .0784(8) Uani d . 1 . . C
H161 .3632 1.0913 .3881 .144(14) Uiso calc R 1 . . H
H162 .2926 1.1522 .3041 .168(18) Uiso calc R 1 . . H
H163 .4202 1.0760 .2763 .152(16) Uiso calc R 1 . . H
C17 -.2905(2) 1.04182(18) .31298(18) .0572(6) Uani d . 1 . . C
H171 -.3441 1.1053 .2925 .064(7) Uiso calc R 1 . . H
H172 -.2823 1.0381 .3797 .091(9) Uiso calc R 1 . . H
H173 -.3272 .9850 .3131 .076(8) Uiso calc R 1 . . H
C18 .10585(19) .81778(17) .52437(15) .0475(5) Uani d . 1 . . C
C19 .0415(2) .8563(2) .61018(18) .0630(6) Uani d . 1 . . C
H19 .0376 .9248 .6114 .084(9) Uiso calc R 1 . . H
C20 -.0168(3) .7921(3) .6940(2) .0784(8) Uani d . 1 . . C
H20 -.0584 .8169 .7528 .083(8) Uiso calc R 1 . . H
C21 -.0143(3) .6921(3) .6917(2) .0791(8) Uani d . 1 . . C
H21 -.0568 .6500 .7479 .095(9) Uiso calc R 1 . . H
C22 .0515(2) .6539(2) .60580(19) .0719(7) Uani d . 1 . . C
H22 .0539 .5856 .6045 .070(8) Uiso calc R 1 . . H
C23 .1133(2) .71577(18) .52235(17) .0583(6) Uani d . 1 . . C
H23 .1597 .6895 .4652 .085(8) Uiso calc R 1 . . H
C24 .03833(19) 1.14399(17) .01828(15) .0465(5) Uani d . 1 . . C
C25 .1455(2) 1.1038(2) -.04826(16) .0593(6) Uani d . 1 . . C
H25 .1846 1.0357 -.0322 .073(8) Uiso calc R 1 . . H
C26 .1936(3) 1.1663(2) -.13895(17) .0676(7) Uani d . 1 . . C
H26 .2663 1.1401 -.1834 .089(9) Uiso calc R 1 . . H
C27 .1353(3) 1.2667(2) -.16430(19) .0696(7) Uani d . 1 . . C
H27 .1687 1.3083 -.2251 .084(8) Uiso calc R 1 . . H
C28 .0271(3) 1.3048(2) -.09863(19) .0717(7) Uani d . 1 . . C
H28 -.0138 1.3720 -.1162 .103(10) Uiso calc R 1 . . H
C29 -.0216(2) 1.24479(18) -.00716(18) .0602(6) Uani d . 1 . . C
H29 -.0940 1.2717 .0371 .076 Uiso calc R 1 . . H
N31 .64128(16) .37172(13) .04055(12) .0490(4) Uani d . 1 . . N
N32 .70257(18) .44389(14) -.03196(13) .0570(5) Uani d . 1 . . N
C33 .7494(2) .48927(17) .01786(16) .0546(6) Uani d . 1 . . C
C33A .71959(19) .44904(15) .12253(15) .0473(5) Uani d . 1 . . C
C34 .7416(2) .47491(17) .21237(16) .0500(5) Uani d . 1 . . C
H341 .8290 .4492 .2154 .051(6) Uiso calc R 1 . . H
H342 .7255 .5490 .2061 .058(6) Uiso calc R 1 . . H
N35 .65622(16) .42776(12) .30635(12) .0456(4) Uani d . 1 . . N
C35A .53044(19) .48049(15) .31739(14) .0430(5) Uani d . 1 . . C
N36 .48362(16) .57113(13) .35117(12) .0464(4) Uani d . 1 . . N
N37 .35803(16) .60266(14) .34987(14) .0528(5) Uani d . 1 . . N
C38 .3283(2) .53033(17) .31812(15) .0492(5) Uani d . 1 . . C
C38A .43365(19) .45174(15) .29628(14) .0452(5) Uani d . 1 . . C
C39 .4540(2) .35577(16) .25608(16) .0493(5) Uani d . 1 . . C
H391 .4123 .3043 .3078 .055(6) Uiso calc R 1 . . H
H392 .4175 .3709 .1984 .045(5) Uiso calc R 1 . . H
N40 .59152(16) .31553(12) .22529(12) .0462(4) Uani d . 1 . . N
C40A .65002(18) .37518(15) .13366(14) .0429(5) Uani d . 1 . . C
C45 .6547(2) .32114(15) .30189(16) .0510(5) Uani d . 1 . . C
H451 .6115 .2870 .3678 .053(6) Uiso calc R 1 . . H
H452 .7411 .2844 .2866 .046(6) Uiso calc R 1 . . H
C46 .8210(3) .5756(2) -.0379(2) .0776(8) Uani d . 1 . . C
H461 .9102 .5493 -.0511 .129(13) Uiso calc R 1 . . H
H462 .8007 .6270 .0025 .140(14) Uiso calc R 1 . . H
H463 .7977 .6057 -.1008 .126(13) Uiso calc R 1 . . H
C47 .1978(2) .5399(2) .3060(2) .0674(7) Uani d . 1 . . C
H471 .1445 .5989 .3309 .116(11) Uiso calc R 1 . . H
H472 .1641 .4791 .3435 .109(11) Uiso calc R 1 . . H
H473 .2009 .5480 .2357 .115(11) Uiso calc R 1 . . H
C48 .58348(19) .30512(16) .01262(14) .0450(5) Uani d . 1 . . C
C49 .5254(2) .34092(19) -.06645(17) .0588(6) Uani d . 1 . . C
H49 .5252 .4083 -.1024 .081(8) Uiso calc R 1 . . H
C50 .4674(2) .2755(2) -.0917(2) .0692(7) Uani d . 1 . . C
H50 .4289 .2989 -.1454 .106(10) Uiso calc R 1 . . H
C51 .4664(2) .1768(2) -.03826(19) .0641(6) Uani d . 1 . . C
H51 .4246 .1341 -.0540 .077(8) Uiso calc R 1 . . H
C52 .5268(2) .14081(19) .03842(19) .0628(6) Uani d . 1 . . C
H52 .5273 .0732 .0738 .072(8) Uiso calc R 1 . . H
C53 .5872(2) .20394(17) .06376(17) .0571(6) Uani d . 1 . . C
H53 .6300 .1787 .1148 .063(7) Uiso calc R 1 . . H
C54 .5431(2) .63194(16) .38489(15) .0461(5) Uani d . 1 . . C
C55 .6505(2) .58929(18) .42038(16) .0557(6) Uani d . 1 . . C
H55 .6849 .5199 .4230 .056(6) Uiso calc R 1 . . H
C56 .7061(2) .6517(2) .45198(17) .0647(6) Uani d . 1 . . C
H56 .7797 .6241 .4741 .057(7) Uiso calc R 1 . . H
C57 .6541(3) .7537(2) .45109(18) .0691(7) Uani d . 1 . . C
H57 .6921 .7947 .4728 .081(8) Uiso calc R 1 . . H
C58 .5465(3) .7943(2) .4182(2) .0715(7) Uani d . 1 . . C
H58 .5107 .8631 .4183 .081(8) Uiso calc R 1 . . H
C59 .4902(2) .73471(18) .38497(19) .0621(6) Uani d . 1 . . C
H59 .4169 .7632 .3626 .089(9) Uiso calc R 1 . . H

loop_
_atom_site_aniso_label
_atom_site_aniso_U_11
_atom_site_aniso_U_22
_atom_site_aniso_U_33
_atom_site_aniso_U_12
_atom_site_aniso_U_13
_atom_site_aniso_U_23
N1 .0530(10) .0521(10) .0455(10) -.0106(8) -.0158(8) -.0148(8)
N2 .0589(11) .0630(12) .0592(12) -.0159(9) -.0196(9) -.0220(10)
C3 .0492(13) .0587(13) .0584(14) -.0119(11) -.0169(11) -.0167(11)
C3A .0371(11) .0516(12) .0507(12) -.0068(9) -.0098(9) -.0167(10)
C4 .0391(11) .0570(14) .0492(12) -.0087(10) -.0041(9) -.0157(10)
N5 .0458(10) .0520(10) .0436(10) -.0057(8) -.0090(8) -.0161(8)
C5A .0417(11) .0499(12) .0386(10) -.0078(9) -.0119(9) -.0134(9)
N6 .0417(10) .0555(11) .0388(9) -.0092(8) -.0093(7) -.0067(8)
N7 .0420(10) .0586(11) .0452(10) -.0089(8) -.0092(8) -.0070(9)
C8 .0409(11) .0528(12) .0454(12) -.0102(10) -.0106(9) -.0120(10)
C8A .0426(11) .0486(11) .0415(11) -.0109(9) -.0132(9) -.0096(9)
C9 .0445(11) .0533(12) .0483(12) -.0148(10) -.0135(9) -.0115(10)
N10 .0483(10) .0434(9) .0475(10) -.0057(8) -.0143(8) -.0148(8)
C10A .0394(11) .0451(11) .0444(11) -.0031(9) -.0114(9) -.0143(9)
C15 .0558(13) .0502(12) .0507(12) -.0021(10) -.0166(10) -.0225(10)
C16 .0801(19) .091(2) .083(2) -.0428(17) -.0240(17) -.0212(17)
C17 .0461(12) .0605(15) .0586(15) -.0086(11) -.0086(11) -.0064(11)
C18 .0427(11) .0566(13) .0429(11) -.0033(10) -.0128(9) -.0122(10)
C19 .0638(15) .0714(17) .0538(14) .0002(13) -.0118(12) -.0268(12)
C20 .0710(18) .105(2) .0486(15) .0000(16) -.0019(13) -.0263(16)
C21 .0676(17) .101(2) .0522(16) -.0178(16) -.0018(13) .0003(16)
C22 .0769(18) .0659(17) .0634(17) -.0144(14) -.0076(14) -.0058(13)
C23 .0643(15) .0568(14) .0474(13) -.0069(11) -.0040(11) -.0135(11)
C24 .0506(12) .0576(13) .0371(11) -.0209(10) -.0115(9) -.0084(10)
C25 .0600(14) .0760(17) .0417(12) -.0167(13) -.0060(11) -.0145(12)
C26 .0684(16) .099(2) .0412(13) -.0339(15) -.0041(12) -.0170(14)
C27 .0890(19) .0847(19) .0454(14) -.0509(16) -.0131(14) -.0018(14)
C28 .092(2) .0659(17) .0580(16) -.0326(15) -.0165(15) .0013(13)
C29 .0660(15) .0606(15) .0542(14) -.0193(12) -.0118(12) -.0079(11)
N31 .0597(11) .0488(10) .0369(9) -.0153(9) -.0059(8) -.0071(8)
N32 .0692(12) .0582(11) .0385(10) -.0214(10) -.0015(9) -.0050(9)
C33 .0591(14) .0548(13) .0444(12) -.0171(11) .0002(10) -.0088(10)
C33A .0516(12) .0437(11) .0425(12) -.0081(10) -.0050(9) -.0095(9)
C34 .0488(13) .0488(13) .0508(12) -.0102(10) -.0073(10) -.0115(10)
N35 .0535(10) .0428(9) .0403(9) -.0069(8) -.0118(8) -.0091(7)
C35A .0524(12) .0386(10) .0349(10) -.0087(9) -.0054(9) -.0074(8)
N36 .0484(10) .0462(10) .0445(10) -.0069(8) -.0077(8) -.0145(8)
N37 .0501(11) .0530(11) .0556(11) -.0057(9) -.0099(9) -.0182(9)
C38 .0519(13) .0528(12) .0405(11) -.0128(10) -.0035(9) -.0108(10)
C38A .0521(12) .0448(11) .0371(11) -.0143(10) -.0033(9) -.0085(9)
C39 .0561(13) .0492(12) .0425(11) -.0179(10) -.0040(10) -.0104(10)
N40 .0592(11) .0389(9) .0378(9) -.0096(8) -.0080(8) -.0068(7)
C40A .0488(12) .0393(10) .0366(11) -.0040(9) -.0065(9) -.0087(9)
C45 .0660(14) .0404(11) .0414(12) -.0046(10) -.0125(10) -.0044(9)
C46 .094(2) .0782(18) .0554(16) -.0438(16) .0040(14) -.0025(15)
C47 .0526(14) .0811(18) .0730(18) -.0118(14) -.0129(12) -.0262(15)
C48 .0474(12) .0473(12) .0374(11) -.0040(9) -.0069(9) -.0113(9)
C49 .0626(15) .0556(14) .0546(14) -.0038(11) -.0193(12) -.0054(11)
C50 .0687(16) .0806(19) .0640(16) -.0003(14) -.0317(14) -.0188(14)
C51 .0580(14) .0746(17) .0673(16) -.0109(13) -.0164(12) -.0270(14)
C52 .0806(17) .0509(14) .0613(15) -.0137(12) -.0188(13) -.0155(12)
C53 .0769(16) .0488(13) .0490(13) -.0074(11) -.0244(12) -.0086(10)
C54 .0542(13) .0467(12) .0360(11) -.0155(10) -.0033(9) -.0087(9)
C55 .0727(16) .0537(14) .0449(12) -.0158(12) -.0170(11) -.0094(10)
C56 .0716(17) .0797(18) .0497(14) -.0219(14) -.0187(12) -.0124(12)
C57 .0846(19) .0738(18) .0574(15) -.0386(15) -.0015(13) -.0236(13)
C58 .0798(19) .0551(15) .0827(19) -.0213(14) -.0073(15) -.0251(14)
C59 .0645(15) .0510(14) .0719(16) -.0137(12) -.0100(13) -.0190(12)

loop_
_atom_type_symbol
_atom_type_description
_atom_type_scat_dispersion_real
_atom_type_scat_dispersion_imag
_atom_type_scat_source
O O .0106 .0060 'International Tables Vol C Tables 4.2.6.8 and 6.1.1.4'
N N .0061 .0033 'International Tables Vol C Tables 4.2.6.8 and 6.1.1.4'
C C .0033 .0016 'International Tables Vol C Tables 4.2.6.8 and 6.1.1.4'
H H .0000 .0000 'International Tables Vol C Tables 4.2.6.8 and 6.1.1.4'

loop_
_geom_angle_atom_site_label_1
_geom_angle_atom_site_label_2
_geom_angle_atom_site_label_3
_geom_angle
_geom_angle_publ_flag
C10A N1 N2 110.55(17) ?
C10A N1 C18 128.67(17) ?
N2 N1 C18 120.76(16) ?
C3 N2 N1 105.01(16) ?
N2 C3 C3A 111.51(19) ?
N2 C3 C16 119.9(2) ?
C3A C3 C16 128.5(2) ?
C10A C3A C3 104.69(19) ?
C10A C3A C4 120.96(18) ?
C3 C3A C4 134.2(2) ?
N5 C4 C3A 109.42(16) ?
N5 C4 H41 109.8 ?
C3A C4 H41 109.8 ?
N5 C4 H42 109.8 ?
C3A C4 H42 109.8 ?
H41 C4 H42 108.2 ?
C5A N5 C15 106.57(16) ?
C5A N5 C4 111.97(15) yes
C15 N5 C4 109.74(16) ?
C8A C5A N6 108.02(17) ?
C8A C5A N5 126.46(19) ?
N6 C5A N5 125.52(18) ?
C5A N6 N7 109.93(16) ?
C5A N6 C24 130.77(17) ?
N7 N6 C24 119.28(16) ?
C8 N7 N6 105.58(16) ?
N7 C8 C8A 111.92(17) ?
N7 C8 C17 121.06(19) ?
C8A C8 C17 127.02(19) ?
C5A C8A C8 104.53(18) ?
C5A C8A C9 121.65(18) ?
C8 C8A C9 133.80(18) ?
N10 C9 C8A 109.36(16) ?
N10 C9 H91 109.8 ?
C8A C9 H91 109.8 ?
N10 C9 H92 109.8 ?
C8A C9 H92 109.8 ?
H91 C9 H92 108.3 ?
C10A N10 C15 106.30(16) ?
C10A N10 C9 111.22(15) yes
C15 N10 C9 109.95(16) ?
N1 C10A C3A 108.22(17) ?
N1 C10A N10 124.60(18) ?
C3A C10A N10 127.16(18) ?
N5 C15 N10 113.19(16) yes
N5 C15 H151 108.9 ?
N10 C15 H151 108.9 ?
N5 C15 H152 108.9 ?
N10 C15 H152 108.9 ?
H151 C15 H152 107.8 ?
C3 C16 H161 109.5 ?
C3 C16 H162 109.5 ?
H161 C16 H162 109.5 ?
C3 C16 H163 109.5 ?
H161 C16 H163 109.5 ?
H162 C16 H163 109.5 ?
C8 C17 H171 109.5 ?
C8 C17 H172 109.5 ?
H171 C17 H172 109.5 ?
C8 C17 H173 109.5 ?
H171 C17 H173 109.5 ?
H172 C17 H173 109.5 ?
C19 C18 C23 120.8(2) ?
C19 C18 N1 120.1(2) ?
C23 C18 N1 119.11(19) ?
C20 C19 C18 119.1(2) ?
C20 C19 H19 120.5 ?
C18 C19 H19 120.5 ?
C21 C20 C19 120.7(2) ?
C21 C20 H20 119.6 ?
C19 C20 H20 119.6 ?
C20 C21 C22 119.8(3) ?
C20 C21 H21 120.1 ?
C22 C21 H21 120.1 ?
C23 C22 C21 120.4(3) ?
C23 C22 H22 119.8 ?
C21 C22 H22 119.8 ?
C22 C23 C18 119.1(2) ?
C22 C23 H23 120.5 ?
C18 C23 H23 120.5 ?
C25 C24 C29 120.2(2) ?
C25 C24 N6 120.8(2) ?
C29 C24 N6 118.96(19) ?
C26 C25 C24 119.2(2) ?
C26 C25 H25 120.4 ?
C24 C25 H25 120.4 ?
C27 C26 C25 121.0(3) ?
C27 C26 H26 119.5 ?
C25 C26 H26 119.5 ?
C28 C27 C26 119.2(2) ?
C28 C27 H27 120.4 ?
C26 C27 H27 120.4 ?
C27 C28 C29 121.0(3) ?
C27 C28 H28 119.5 ?
C29 C28 H28 119.5 ?
C28 C29 C24 119.4(2) ?
C28 C29 H29 120.3 ?
C24 C29 H29 120.3 ?
C40A N31 N32 110.32(16) ?
C40A N31 C48 129.27(17) ?
N32 N31 C48 120.39(16) ?
C33 N32 N31 105.19(17) ?
N32 C33 C33A 111.99(19) ?
N32 C33 C46 120.0(2) ?
C33A C33 C46 128.0(2) ?
C40A C33A C33 104.34(18) ?
C40A C33A C34 121.21(18) ?
C33 C33A C34 134.33(19) ?
N35 C34 C33A 109.73(16) ?
N35 C34 H341 109.7 ?
C33A C34 H341 109.7 ?
N35 C34 H342 109.7 ?
C33A C34 H342 109.7 ?
H341 C34 H342 108.2 ?
C35A N35 C45 106.56(16) ?
C35A N35 C34 111.79(16) yes
C45 N35 C34 109.53(16) ?
C38A C35A N36 107.79(18) ?
C38A C35A N35 126.79(18) ?
N36 C35A N35 125.43(18) ?
C35A N36 N37 110.16(16) ?
C35A N36 C54 130.64(18) ?
N37 N36 C54 119.20(16) ?
C38 N37 N36 105.63(16) ?
N37 C38 C38A 111.46(19) ?
N37 C38 C47 120.5(2) ?
C38A C38 C47 128.0(2) ?
C35A C38A C38 104.94(18) ?
C35A C38A C39 121.32(19) ?
C38 C38A C39 133.71(19) ?
N40 C39 C38A 109.64(16) ?
N40 C39 H391 109.7 ?
C38A C39 H391 109.7 ?
N40 C39 H392 109.7 ?
C38A C39 H392 109.7 ?
H391 C39 H392 108.2 ?
C40A N40 C45 106.19(16) ?
C40A N40 C39 111.50(15) yes
C45 N40 C39 110.11(16) ?
N31 C40A C33A 108.15(17) ?
N31 C40A N40 124.97(18) ?
C33A C40A N40 126.82(18) ?
N35 C45 N40 113.06(16) yes
N35 C45 H451 109.0 ?
N40 C45 H451 109.0 ?
N35 C45 H452 109.0 ?
N40 C45 H452 109.0 ?
H451 C45 H452 107.8 ?
C33 C46 H461 109.5 ?
C33 C46 H462 109.5 ?
H461 C46 H462 109.5 ?
C33 C46 H463 109.5 ?
H461 C46 H463 109.5 ?
H462 C46 H463 109.5 ?
C38 C47 H471 109.5 ?
C38 C47 H472 109.5 ?
H471 C47 H472 109.5 ?
C38 C47 H473 109.5 ?
H471 C47 H473 109.5 ?
H472 C47 H473 109.5 ?
C49 C48 C53 120.1(2) ?
C49 C48 N31 119.96(19) ?
C53 C48 N31 119.90(19) ?
C48 C49 C50 119.3(2) ?
C48 C49 H49 120.3 ?
C50 C49 H49 120.3 ?
C51 C50 C49 120.5(2) ?
C51 C50 H50 119.8 ?
C49 C50 H50 119.8 ?
C50 C51 C52 120.0(2) ?
C50 C51 H51 120.0 ?
C52 C51 H51 120.0 ?
C51 C52 C53 120.6(2) ?
C51 C52 H52 119.7 ?
C53 C52 H52 119.7 ?
C52 C53 C48 119.4(2) ?
C52 C53 H53 120.3 ?
C48 C53 H53 120.3 ?
C55 C54 C59 119.9(2) ?
C55 C54 N36 120.81(19) ?
C59 C54 N36 119.3(2) ?
C54 C55 C56 118.9(2) ?
C54 C55 H55 120.5 ?
C56 C55 H55 120.5 ?
C57 C56 C55 121.0(2) ?
C57 C56 H56 119.5 ?
C55 C56 H56 119.5 ?
C58 C57 C56 119.5(2) ?
C58 C57 H57 120.2 ?
C56 C57 H57 120.2 ?
C57 C58 C59 120.8(3) ?
C57 C58 H58 119.6 ?
C59 C58 H58 119.6 ?
C58 C59 C54 119.8(3) ?
C58 C59 H59 120.1 ?
C54 C59 H59 120.1 ?

loop_
_geom_bond_atom_site_label_1
_geom_bond_atom_site_label_2
_geom_bond_site_symmetry_2
_geom_bond_distance
_geom_bond_publ_flag
N1 C10A . 1.358(3) ?
N1 N2 . 1.374(2) ?
N1 C18 . 1.421(3) ?
N2 C3 . 1.333(3) ?
C3 C3A . 1.409(3) ?
C3 C16 . 1.504(3) ?
C3A C10A . 1.365(3) ?
C3A C4 . 1.503(3) ?
C4 N5 . 1.490(3) yes
C4 H41 . .9700 ?
C4 H42 . .9700 ?
N5 C5A . 1.409(2) yes
N5 C15 . 1.472(3) yes
C5A C8A . 1.368(3) ?
C5A N6 . 1.371(3) ?
N6 N7 . 1.380(2) ?
N6 C24 . 1.420(2) ?
N7 C8 . 1.318(3) ?
C8 C8A . 1.415(3) ?
C8 C17 . 1.495(3) ?
C8A C9 . 1.495(3) ?
C9 N10 . 1.489(2) yes
C9 H91 . .9700 ?
C9 H92 . .9700 ?
N10 C10A . 1.412(2) yes
N10 C15 . 1.474(3) yes
C15 H151 . .9700 ?
C15 H152 . .9700 ?
C16 H161 . .9600 ?
C16 H162 . .9600 ?
C16 H163 . .9600 ?
C17 H171 . .9600 ?
C17 H172 . .9600 ?
C17 H173 . .9600 ?
C18 C19 . 1.378(3) ?
C18 C23 . 1.382(3) ?
C19 C20 . 1.374(4) ?
C19 H19 . .9300 ?
C20 C21 . 1.366(4) ?
C20 H20 . .9300 ?
C21 C22 . 1.380(4) ?
C21 H21 . .9300 ?
C22 C23 . 1.371(3) ?
C22 H22 . .9300 ?
C23 H23 . .9300 ?
C24 C25 . 1.385(3) ?
C24 C29 . 1.387(3) ?
C25 C26 . 1.385(3) ?
C25 H25 . .9300 ?
C26 C27 . 1.376(4) ?
C26 H26 . .9300 ?
C27 C28 . 1.376(4) ?
C27 H27 . .9300 ?
C28 C29 . 1.378(3) ?
C28 H28 . .9300 ?
C29 H29 . .9300 ?
N31 C40A . 1.359(2) ?
N31 N32 . 1.375(2) ?
N31 C48 . 1.419(3) ?
N32 C33 . 1.321(3) ?
C33 C33A . 1.408(3) ?
C33 C46 . 1.504(3) ?
C33A C40A . 1.368(3) ?
C33A C34 . 1.498(3) ?
C34 N35 . 1.487(3) yes
C34 H341 . .9700 ?
C34 H342 . .9700 ?
N35 C35A . 1.408(3) yes
N35 C45 . 1.477(3) yes
C35A C38A . 1.369(3) ?
C35A N36 . 1.371(2) ?
N36 N37 . 1.377(2) ?
N36 C54 . 1.418(3) ?
N37 C38 . 1.325(3) ?
C38 C38A . 1.414(3) ?
C38 C47 . 1.495(3) ?
C38A C39 . 1.500(3) ?
C39 N40 . 1.484(3) yes
C39 H391 . .9700 ?
C39 H392 . .9700 ?
N40 C40A . 1.410(2) yes
N40 C45 . 1.480(3) yes
C45 H451 . .9700 ?
C45 H452 . .9700 ?
C46 H461 . .9600 ?
C46 H462 . .9600 ?
C46 H463 . .9600 ?
C47 H471 . .9600 ?
C47 H472 . .9600 ?
C47 H473 . .9600 ?
C48 C49 . 1.379(3) ?
C48 C53 . 1.383(3) ?
C49 C50 . 1.386(3) ?
C49 H49 . .9300 ?
C50 C51 . 1.367(4) ?
C50 H50 . .9300 ?
C51 C52 . 1.368(3) ?
C51 H51 . .9300 ?
C52 C53 . 1.380(3) ?
C52 H52 . .9300 ?
C53 H53 . .9300 ?
C54 C55 . 1.384(3) ?
C54 C59 . 1.387(3) ?
C55 C56 . 1.386(3) ?
C55 H55 . .9300 ?
C56 C57 . 1.374(4) ?
C56 H56 . .9300 ?
C57 C58 . 1.364(4) ?
C57 H57 . .9300 ?
C58 C59 . 1.375(3) ?
C58 H58 . .9300 ?
C59 H59 . .9300 ?

loop_
_geom_torsion_atom_site_label_1
_geom_torsion_atom_site_label_2
_geom_torsion_atom_site_label_3
_geom_torsion_atom_site_label_4
_geom_torsion
_geom_torsion_publ_flag
C10A N1 N2 C3 -1.4(2) ?
C18 N1 N2 C3 179.93(18) ?
N1 N2 C3 C3A 1.1(2) ?
N1 N2 C3 C16 179.0(2) ?
N2 C3 C3A C10A -.5(2) ?
C16 C3 C3A C10A -178.1(2) ?
N2 C3 C3A C4 175.2(2) ?
C16 C3 C3A C4 -2.5(4) ?
C10A C3A C4 N5 11.7(3) ?
C3 C3A C4 N5 -163.4(2) ?
C3A C4 N5 C5A 74.4(2) ?
C3A C4 N5 C15 -43.7(2) ?
C15 N5 C5A C8A 18.5(3) ?
C4 N5 C5A C8A -101.5(2) ?
C15 N5 C5A N6 -160.79(18) ?
C4 N5 C5A N6 79.2(2) yes
C8A C5A N6 N7 1.5(2) ?
N5 C5A N6 N7 -179.10(17) ?
C8A C5A N6 C24 -176.95(18) ?
N5 C5A N6 C24 2.5(3) ?
C5A N6 N7 C8 -1.0(2) ?
C24 N6 N7 C8 177.65(17) ?
N6 N7 C8 C8A .1(2) ?
N6 N7 C8 C17 179.67(18) ?
N6 C5A C8A C8 -1.3(2) ?
N5 C5A C8A C8 179.27(18) ?
N6 C5A C8A C9 -179.69(17) ?
N5 C5A C8A C9 .9(3) ?
N7 C8 C8A C5A .7(2) ?
C17 C8 C8A C5A -178.8(2) ?
N7 C8 C8A C9 178.8(2) ?
C17 C8 C8A C9 -.7(4) ?
C5A C8A C9 N10 11.5(3) ?
C8 C8A C9 N10 -166.3(2) ?
C8A C9 N10 C10A 74.5(2) ?
C8A C9 N10 C15 -43.0(2) ?
N2 N1 C10A C3A 1.1(2) ?
C18 N1 C10A C3A 179.69(18) ?
N2 N1 C10A N10 -177.42(17) ?
C18 N1 C10A N10 1.2(3) ?
C3 C3A C10A N1 -.4(2) ?
C4 C3A C10A N1 -176.77(17) ?
C3 C3A C10A N10 178.09(19) ?
C4 C3A C10A N10 1.7(3) ?
C15 N10 C10A N1 -164.31(18) ?
C9 N10 C10A N1 76.0(2) yes
C15 N10 C10A C3A 17.4(3) ?
C9 N10 C10A C3A -102.2(2) ?
C5A N5 C15 N10 -52.4(2) ?
C4 N5 C15 N10 69.0(2) ?
C10A N10 C15 N5 -52.0(2) ?
C9 N10 C15 N5 68.5(2) ?
C10A N1 C18 C19 -139.0(2) ?
N2 N1 C18 C19 39.5(3) yes
C10A N1 C18 C23 40.9(3) ?
N2 N1 C18 C23 -140.7(2) ?
C23 C18 C19 C20 -.7(4) ?
N1 C18 C19 C20 179.1(2) ?
C18 C19 C20 C21 -1.8(4) ?
C19 C20 C21 C22 2.5(4) ?
C20 C21 C22 C23 -.7(4) ?
C21 C22 C23 C18 -1.9(4) ?
C19 C18 C23 C22 2.6(3) ?
N1 C18 C23 C22 -177.3(2) ?
C5A N6 C24 C25 19.9(3) ?
N7 N6 C24 C25 -158.41(19) ?
C5A N6 C24 C29 -162.5(2) ?
N7 N6 C24 C29 19.3(3) yes
C29 C24 C25 C26 1.7(3) ?
N6 C24 C25 C26 179.34(19) ?
C24 C25 C26 C27 -1.1(3) ?
C25 C26 C27 C28 -.5(4) ?
C26 C27 C28 C29 1.6(4) ?
C27 C28 C29 C24 -1.1(4) ?
C25 C24 C29 C28 -.6(3) ?
N6 C24 C29 C28 -178.32(19) ?
C40A N31 N32 C33 .9(2) ?
C48 N31 N32 C33 -177.46(19) ?
N31 N32 C33 C33A -.4(2) ?
N31 N32 C33 C46 -178.5(2) ?
N32 C33 C33A C40A -.2(3) ?
C46 C33 C33A C40A 177.7(2) ?
N32 C33 C33A C34 -176.1(2) ?
C46 C33 C33A C34 1.8(4) ?
C40A C33A C34 N35 -12.5(3) ?
C33 C33A C34 N35 162.9(2) ?
C33A C34 N35 C35A -74.2(2) ?
C33A C34 N35 C45 43.7(2) ?
C45 N35 C35A C38A -18.9(3) ?
C34 N35 C35A C38A 100.7(2) ?
C45 N35 C35A N36 161.47(18) ?
C34 N35 C35A N36 -78.9(2) yes
C38A C35A N36 N37 -1.4(2) ?
N35 C35A N36 N37 178.27(17) ?
C38A C35A N36 C54 178.46(19) ?
N35 C35A N36 C54 -1.8(3) ?
C35A N36 N37 C38 1.6(2) ?
C54 N36 N37 C38 -178.30(17) ?
N36 N37 C38 C38A -1.2(2) ?
N36 N37 C38 C47 -179.16(19) ?
N36 C35A C38A C38 .7(2) ?
N35 C35A C38A C38 -179.02(19) ?
N36 C35A C38A C39 179.15(17) ?
N35 C35A C38A C39 -.5(3) ?
N37 C38 C38A C35A .3(2) ?
C47 C38 C38A C35A 178.1(2) ?
N37 C38 C38A C39 -177.9(2) ?
C47 C38 C38A C39 -.1(4) ?
C35A C38A C39 N40 -11.6(3) ?
C38 C38A C39 N40 166.4(2) ?
C38A C39 N40 C40A -74.8(2) ?
C38A C39 N40 C45 42.8(2) ?
N32 N31 C40A C33A -1.1(2) ?
C48 N31 C40A C33A 177.12(19) ?
N32 N31 C40A N40 176.21(18) ?
C48 N31 C40A N40 -5.6(3) ?
C33 C33A C40A N31 .7(2) ?
C34 C33A C40A N31 177.30(18) ?
C33 C33A C40A N40 -176.46(19) ?
C34 C33A C40A N40 .1(3) ?
C45 N40 C40A N31 164.07(19) ?
C39 N40 C40A N31 -76.0(2) yes
C45 N40 C40A C33A -19.2(3) ?
C39 N40 C40A C33A 100.8(2) ?
C35A N35 C45 N40 52.2(2) ?
C34 N35 C45 N40 -68.9(2) ?
C40A N40 C45 N35 52.8(2) ?
C39 N40 C45 N35 -68.0(2) ?
C40A N31 C48 C49 145.9(2) ?
N32 N31 C48 C49 -36.1(3) yes
C40A N31 C48 C53 -35.1(3) ?
N32 N31 C48 C53 142.9(2) ?
C53 C48 C49 C50 2.1(3) ?
N31 C48 C49 C50 -178.9(2) ?
C48 C49 C50 C51 .7(4) ?
C49 C50 C51 C52 -2.4(4) ?
C50 C51 C52 C53 1.2(4) ?
C51 C52 C53 C48 1.6(4) ?
C49 C48 C53 C52 -3.3(3) ?
N31 C48 C53 C52 177.7(2) ?
C35A N36 C54 C55 -22.3(3) ?
N37 N36 C54 C55 157.59(19) ?
C35A N36 C54 C59 159.7(2) ?
N37 N36 C54 C59 -20.5(3) yes
C59 C54 C55 C56 -2.4(3) ?
N36 C54 C55 C56 179.57(19) ?
C54 C55 C56 C57 1.8(3) ?
C55 C56 C57 C58 -.3(4) ?
C56 C57 C58 C59 -.7(4) ?
C57 C58 C59 C54 .1(4) ?
C55 C54 C59 C58 1.5(3) ?
N36 C54 C59 C58 179.5(2) ?

loop_
_cod_related_entry_id
_cod_related_entry_database
_cod_related_entry_code
1 ChemSpider 556927
